data_7238968
loop_
_publ_author_name
'Griesbeck, Axel G.'
'Schlundt, Viktor'
'Neud\"orfl, J\"org M.'

_publ_section_title
;
 Functionalized polar 1,2,4-trioxanes as building blocks by singlet
 oxygenation of 4-hydroxy tiglic acid using the solvent deuterium isotope
 trick
;
_journal_issue 20
_journal_name_full 'RSC Advances'
_journal_page_first 7265
_journal_paper_doi 10.1039/c3ra40555a
_journal_volume 3
_journal_year 2013
_chemical_formula_moiety 'C11 H16 O5'
_chemical_formula_sum 'C11 H16 O5'
_chemical_formula_weight 228.24
_space_group_IT_number 14
_space_group_name_Hall '-P 2ybc'
_space_group_name_H-M_alt 'P 1 21/c 1'
_symmetry_cell_setting monoclinic
_symmetry_space_group_name_H-M 'P 1 21/c 1'
_atom_sites_solution_hydrogens geom
_atom_sites_solution_primary direct
_atom_sites_solution_secondary difmap
_audit_creation_method SHELXL-97
_cell_angle_alpha 90.00
_cell_angle_beta 116.361(6)
_cell_angle_gamma 90.00
_cell_formula_units_Z 8
_cell_length_a 19.425(3)
_cell_length_b 6.0562(8)
_cell_length_c 20.621(4)
_cell_measurement_reflns_used 9667
_cell_measurement_temperature 100(2)
_cell_measurement_theta_max 27.00
_cell_measurement_theta_min 1.17
_cell_volume 2173.6(6)
_computing_cell_refinement 'Nonius DENZO (Otwinowski, Minor 1997)'
_computing_data_collection 'Nonius COLLECT'
_computing_data_reduction 'Nonius DENZO (Otwinowski, Minor 1997)'
_computing_molecular_graphics 'SCHAKAL99 (E. Keller 1999)'
_computing_publication_material 'PLATON (A. L. Spek 1980-2004)'
_computing_structure_refinement 'SHELXL-97 (Sheldrick, 1997)'
_computing_structure_solution 'SHELXS-97 (Sheldrick, 1997)'
_diffrn_ambient_temperature 100(2)
_diffrn_measured_fraction_theta_full 0.989
_diffrn_measured_fraction_theta_max 0.989
_diffrn_measurement_device_type 'Nonius KappaCCD'
_diffrn_measurement_method Phi/Omega-Scans
_diffrn_radiation_monochromator graphite
_diffrn_radiation_source 'fine-focus sealed tube'
_diffrn_radiation_type MoK\a
_diffrn_radiation_wavelength 0.71073
_diffrn_reflns_av_R_equivalents 0.0867
_diffrn_reflns_av_sigmaI/netI 0.1669
_diffrn_reflns_limit_h_max 24
_diffrn_reflns_limit_h_min -23
_diffrn_reflns_limit_k_max 5
_diffrn_reflns_limit_k_min -7
_diffrn_reflns_limit_l_max 20
_diffrn_reflns_limit_l_min -26
_diffrn_reflns_number 9667
_diffrn_reflns_theta_full 27.00
_diffrn_reflns_theta_max 27.00
_diffrn_reflns_theta_min 1.17
_exptl_absorpt_coefficient_mu 0.110
_exptl_absorpt_correction_type none
_exptl_crystal_colour colourless
_exptl_crystal_density_diffrn 1.395
_exptl_crystal_density_method 'not measured'
_exptl_crystal_description needle
_exptl_crystal_F_000 976
_exptl_crystal_size_max .4
_exptl_crystal_size_mid .1
_exptl_crystal_size_min .02
_refine_diff_density_max 0.307
_refine_diff_density_min -0.281
_refine_diff_density_rms 0.072
_refine_ls_extinction_method none
_refine_ls_goodness_of_fit_ref 0.944
_refine_ls_hydrogen_treatment mixed
_refine_ls_matrix_type full
_refine_ls_number_parameters 297
_refine_ls_number_reflns 4699
_refine_ls_number_restraints 0
_refine_ls_restrained_S_all 0.944
_refine_ls_R_factor_all 0.1968
_refine_ls_R_factor_gt 0.0643
_refine_ls_shift/su_max 0.000
_refine_ls_shift/su_mean 0.000
_refine_ls_structure_factor_coef Fsqd
_refine_ls_weighting_details 'calc w=1/[\s^2^(Fo^2^)+(0.0750P)^2^+0.0000P] where P=(Fo^2^+2Fc^2^)/3'
_refine_ls_weighting_scheme calc
_refine_ls_wR_factor_gt 0.1303
_refine_ls_wR_factor_ref 0.1840
_reflns_number_gt 1907
_reflns_number_total 4699
_reflns_threshold_expression >2sigma(I)
_cod_data_source_file c3ra40555a.txt
_cod_data_source_block visk340
_cod_original_sg_symbol_H-M P21/c
_cod_database_code 7238968

loop_
_symmetry_equiv_pos_as_xyz
'x, y, z'
'-x, y+1/2, -z+1/2'
'-x, -y, -z'
'x, -y-1/2, z-1/2'

loop_
_atom_site_label
_atom_site_type_symbol
_atom_site_fract_x
_atom_site_fract_y
_atom_site_fract_z
_atom_site_U_iso_or_equiv
_atom_site_adp_type
_atom_site_occupancy
_atom_site_symmetry_multiplicity
_atom_site_calc_flag
_atom_site_refinement_flags
O1 O 0.18137(14) 0.3383(4) 0.15457(13) 0.0295(7) Uani 1 1 d .
O2 O 0.23421(14) 0.1568(4) 0.16084(13) 0.0315(7) Uani 1 1 d .
O3 O 0.27548(15) 0.5133(4) 0.25638(13) 0.0282(7) Uani 1 1 d .
O4 O 0.46816(17) 0.0212(4) 0.15602(15) 0.0317(7) Uani 1 1 d .
H4X H 0.498(3) 0.073(8) 0.138(3) 0.11(2) Uiso 1 1 d .
O5 O 0.42176(15) 0.3665(4) 0.14007(14) 0.0340(7) Uani 1 1 d .
C1 C 0.3075(2) 0.2643(5) 0.1821(2) 0.0254(9) Uani 1 1 d .
H1X H 0.3022 0.3845 0.1469 0.030 Uiso 1 1 calc R
C2 C 0.3319(2) 0.3612(6) 0.2565(2) 0.0291(10) Uani 1 1 d .
H2A H 0.3390 0.2409 0.2914 0.035 Uiso 1 1 calc R
H2B H 0.3816 0.4382 0.2721 0.035 Uiso 1 1 calc R
C3 C 0.1995(2) 0.4225(5) 0.22555(19) 0.0257(9) Uani 1 1 d .
C4 C 0.1456(2) 0.6160(5) 0.2123(2) 0.0299(10) Uani 1 1 d .
H4A H 0.1508 0.7177 0.1771 0.036 Uiso 1 1 calc R
H4B H 0.1606 0.6977 0.2581 0.036 Uiso 1 1 calc R
C5 C 0.0617(2) 0.5435(6) 0.1832(2) 0.0327(10) Uani 1 1 d .
H5A H 0.0292 0.6734 0.1794 0.039 Uiso 1 1 calc R
H5B H 0.0441 0.4800 0.1342 0.039 Uiso 1 1 calc R
C6 C 0.0528(2) 0.3715(5) 0.2333(2) 0.0336(10) Uani 1 1 d .
H6A H 0.0651 0.4402 0.2807 0.040 Uiso 1 1 calc R
H6B H -0.0012 0.3203 0.2122 0.040 Uiso 1 1 calc R
C7 C 0.1054(2) 0.1749(6) 0.2443(2) 0.0342(10) Uani 1 1 d .
H7A H 0.0899 0.0973 0.1976 0.041 Uiso 1 1 calc R
H7B H 0.1003 0.0703 0.2787 0.041 Uiso 1 1 calc R
C8 C 0.1893(2) 0.2482(5) 0.2735(2) 0.0263(9) Uani 1 1 d .
H8A H 0.2067 0.3085 0.3229 0.032 Uiso 1 1 calc R
H8B H 0.2217 0.1186 0.2766 0.032 Uiso 1 1 calc R
C9 C 0.3633(2) 0.0945(6) 0.18183(19) 0.0270(10) Uani 1 1 d .
C10 C 0.4203(2) 0.1727(6) 0.15753(19) 0.0263(9) Uani 1 1 d .
C11 C 0.3636(2) -0.1123(6) 0.2023(2) 0.0368(11) Uani 1 1 d .
H11A H 0.4006 -0.2133 0.2016 0.044 Uiso 1 1 calc R
H11B H 0.3266 -0.1600 0.2178 0.044 Uiso 1 1 calc R
O6 O 0.19341(14) 0.6949(4) 0.40404(13) 0.0279(7) Uani 1 1 d .
O7 O 0.24337(14) 0.8795(4) 0.40600(13) 0.0293(7) Uani 1 1 d .
O8 O 0.29109(15) 0.5374(3) 0.50633(13) 0.0291(7) Uani 1 1 d .
O9 O 0.44250(15) 0.6809(4) 0.39918(14) 0.0316(7) Uani 1 1 d .
O10 O 0.47519(16) 1.0360(4) 0.39783(14) 0.0332(7) Uani 1 1 d .
H10X H 0.519(3) 0.974(7) 0.381(3) 0.095(18) Uiso 1 1 d .
C12 C 0.3178(2) 0.7797(5) 0.4277(2) 0.0259(9) Uani 1 1 d .
H12 H 0.3137 0.6564 0.3939 0.031 Uiso 1 1 calc R
C13 C 0.3452(2) 0.6912(6) 0.5034(2) 0.0283(10) Uani 1 1 d .
H13A H 0.3955 0.6178 0.5188 0.034 Uiso 1 1 calc R
H13B H 0.3519 0.8148 0.5371 0.034 Uiso 1 1 calc R
C14 C 0.2144(2) 0.6237(5) 0.4766(2) 0.0245(9) Uani 1 1 d .
C15 C 0.2052(2) 0.8048(5) 0.5223(2) 0.0289(10) Uani 1 1 d .
H15A H 0.2356 0.9351 0.5214 0.035 Uiso 1 1 calc R
H15B H 0.2255 0.7537 0.5730 0.035 Uiso 1 1 calc R
C16 C 0.1206(2) 0.8723(5) 0.4949(2) 0.0270(9) Uani 1 1 d .
H16A H 0.1161 0.9849 0.5276 0.032 Uiso 1 1 calc R
H16B H 0.1015 0.9380 0.4460 0.032 Uiso 1 1 calc R
C17 C 0.0723(2) 0.6732(5) 0.4920(2) 0.0308(10) Uani 1 1 d .
H17A H 0.0179 0.7188 0.4737 0.037 Uiso 1 1 calc R
H17B H 0.0894 0.6137 0.5415 0.037 Uiso 1 1 calc R
C18 C 0.0784(2) 0.4937(6) 0.4434(2) 0.0318(10) Uani 1 1 d .
H18A H 0.0566 0.5476 0.3928 0.038 Uiso 1 1 calc R
H18B H 0.0486 0.3628 0.4448 0.038 Uiso 1 1 calc R
C19 C 0.1626(2) 0.4290(5) 0.4686(2) 0.0306(10) Uani 1 1 d .
H19A H 0.1813 0.3523 0.5158 0.037 Uiso 1 1 calc R
H19B H 0.1660 0.3239 0.4334 0.037 Uiso 1 1 calc R
C20 C 0.3711(2) 0.9558(6) 0.42438(19) 0.0271(10) Uani 1 1 d .
C21 C 0.4322(2) 0.8782(6) 0.40608(19) 0.0249(9) Uani 1 1 d .
C22 C 0.3665(2) 1.1669(6) 0.43980(19) 0.0310(10) Uani 1 1 d .
H22A H 0.4029 1.2704 0.4391 0.037 Uiso 1 1 calc R
H22B H 0.3267 1.2143 0.4515 0.037 Uiso 1 1 calc R

loop_
_atom_site_aniso_label
_atom_site_aniso_U_11
_atom_site_aniso_U_22
_atom_site_aniso_U_33
_atom_site_aniso_U_23
_atom_site_aniso_U_13
_atom_site_aniso_U_12
O1 0.0270(16) 0.0396(15) 0.0234(16) -0.0014(12) 0.0125(13) 0.0054(13)
O2 0.0277(17) 0.0377(15) 0.0325(17) -0.0081(12) 0.0165(14) 0.0001(13)
O3 0.0249(16) 0.0275(14) 0.0362(17) -0.0045(11) 0.0170(13) -0.0036(13)
O4 0.0302(18) 0.0336(16) 0.0381(18) 0.0042(12) 0.0213(15) 0.0024(14)
O5 0.0339(18) 0.0300(15) 0.0467(19) 0.0048(13) 0.0255(15) 0.0021(13)
C1 0.023(2) 0.030(2) 0.025(2) 0.0028(16) 0.012(2) -0.0041(19)
C2 0.025(2) 0.030(2) 0.033(3) -0.0045(17) 0.013(2) -0.0025(19)
C3 0.024(2) 0.031(2) 0.025(2) -0.0001(16) 0.013(2) -0.0011(19)
C4 0.035(3) 0.030(2) 0.028(2) 0.0025(17) 0.017(2) 0.0020(19)
C5 0.031(3) 0.033(2) 0.037(3) 0.0008(18) 0.018(2) 0.0070(19)
C6 0.034(3) 0.035(2) 0.037(3) -0.0033(19) 0.021(2) -0.002(2)
C7 0.037(3) 0.032(2) 0.040(3) 0.0027(19) 0.024(2) 0.002(2)
C8 0.025(2) 0.030(2) 0.026(2) 0.0018(16) 0.013(2) 0.0013(18)
C9 0.031(3) 0.029(2) 0.022(2) 0.0030(16) 0.013(2) 0.0002(19)
C10 0.026(3) 0.031(2) 0.020(2) -0.0028(17) 0.0082(19) -0.001(2)
C11 0.032(3) 0.044(3) 0.039(3) 0.001(2) 0.020(2) -0.001(2)
O6 0.0300(17) 0.0330(14) 0.0234(16) -0.0004(11) 0.0142(13) -0.0103(13)
O7 0.0236(16) 0.0322(14) 0.0337(17) 0.0052(11) 0.0141(13) -0.0009(13)
O8 0.0308(17) 0.0258(14) 0.0335(17) 0.0021(11) 0.0168(14) 0.0013(13)
O9 0.0338(18) 0.0301(15) 0.0357(18) -0.0042(12) 0.0197(14) -0.0005(13)
O10 0.0296(18) 0.0323(15) 0.0447(19) -0.0015(12) 0.0229(15) -0.0025(14)
C12 0.023(2) 0.028(2) 0.028(3) -0.0016(16) 0.013(2) 0.0023(19)
C13 0.022(2) 0.035(2) 0.030(3) 0.0019(17) 0.0130(19) -0.0025(19)
C14 0.021(2) 0.030(2) 0.023(2) 0.0033(17) 0.0111(19) 0.0049(18)
C15 0.033(3) 0.030(2) 0.026(2) -0.0021(17) 0.015(2) -0.0022(19)
C16 0.022(2) 0.033(2) 0.029(2) -0.0035(17) 0.0127(19) 0.0002(19)
C17 0.026(2) 0.036(2) 0.034(3) -0.0025(18) 0.016(2) -0.005(2)
C18 0.032(3) 0.036(2) 0.032(3) -0.0025(18) 0.018(2) -0.008(2)
C19 0.035(3) 0.031(2) 0.030(2) -0.0024(17) 0.019(2) -0.003(2)
C20 0.026(2) 0.030(2) 0.025(2) -0.0016(17) 0.0106(19) 0.0008(19)
C21 0.025(3) 0.029(2) 0.019(2) 0.0011(17) 0.0083(19) -0.003(2)
C22 0.030(3) 0.036(2) 0.033(3) -0.0022(18) 0.019(2) -0.003(2)

loop_
_atom_type_symbol
_atom_type_description
_atom_type_scat_dispersion_real
_atom_type_scat_dispersion_imag
_atom_type_scat_source
C C 0.0033 0.0016 'International Tables Vol C Tables 4.2.6.8 and 6.1.1.4'
H H 0.0000 0.0000 'International Tables Vol C Tables 4.2.6.8 and 6.1.1.4'
O O 0.0106 0.0060 'International Tables Vol C Tables 4.2.6.8 and 6.1.1.4'

loop_
_geom_angle_atom_site_label_1
_geom_angle_atom_site_label_2
_geom_angle_atom_site_label_3
_geom_angle
C3 O1 O2 109.2(2)
C1 O2 O1 104.2(2)
C2 O3 C3 113.0(2)
C10 O4 H4X 112(3)
O2 C1 C9 107.9(3)
O2 C1 C2 107.7(3)
C9 C1 C2 111.7(3)
O2 C1 H1X 109.8
C9 C1 H1X 109.8
C2 C1 H1X 109.8
O3 C2 C1 110.8(3)
O3 C2 H2A 109.5
C1 C2 H2A 109.5
O3 C2 H2B 109.5
C1 C2 H2B 109.5
H2A C2 H2B 108.1
O3 C3 O1 109.0(3)
O3 C3 C4 106.0(3)
O1 C3 C4 104.7(3)
O3 C3 C8 112.6(3)
O1 C3 C8 111.9(3)
C4 C3 C8 112.1(3)
C3 C4 C5 112.3(3)
C3 C4 H4A 109.1
C5 C4 H4A 109.1
C3 C4 H4B 109.1
C5 C4 H4B 109.1
H4A C4 H4B 107.9
C6 C5 C4 110.5(3)
C6 C5 H5A 109.6
C4 C5 H5A 109.6
C6 C5 H5B 109.6
C4 C5 H5B 109.6
H5A C5 H5B 108.1
C7 C6 C5 111.4(3)
C7 C6 H6A 109.4
C5 C6 H6A 109.4
C7 C6 H6B 109.4
C5 C6 H6B 109.4
H6A C6 H6B 108.0
C6 C7 C8 111.1(3)
C6 C7 H7A 109.4
C8 C7 H7A 109.4
C6 C7 H7B 109.4
C8 C7 H7B 109.4
H7A C7 H7B 108.0
C3 C8 C7 111.7(3)
C3 C8 H8A 109.3
C7 C8 H8A 109.3
C3 C8 H8B 109.3
C7 C8 H8B 109.3
H8A C8 H8B 107.9
C11 C9 C10 121.0(4)
C11 C9 C1 123.4(4)
C10 C9 C1 115.7(3)
O5 C10 O4 123.3(4)
O5 C10 C9 121.4(4)
O4 C10 C9 115.3(3)
C9 C11 H11A 120.0
C9 C11 H11B 120.0
H11A C11 H11B 120.0
C14 O6 O7 108.8(2)
C12 O7 O6 104.4(2)
C13 O8 C14 112.9(2)
C21 O10 H10X 114(2)
O7 C12 C13 108.3(3)
O7 C12 C20 107.7(3)
C13 C12 C20 111.4(3)
O7 C12 H12 109.8
C13 C12 H12 109.8
C20 C12 H12 109.8
O8 C13 C12 110.4(3)
O8 C13 H13A 109.6
C12 C13 H13A 109.6
O8 C13 H13B 109.6
C12 C13 H13B 109.6
H13A C13 H13B 108.1
O6 C14 O8 108.5(3)
O6 C14 C15 112.1(3)
O8 C14 C15 112.8(3)
O6 C14 C19 104.7(3)
O8 C14 C19 106.1(3)
C15 C14 C19 112.2(3)
C14 C15 C16 111.6(3)
C14 C15 H15A 109.3
C16 C15 H15A 109.3
C14 C15 H15B 109.3
C16 C15 H15B 109.3
H15A C15 H15B 108.0
C17 C16 C15 110.2(3)
C17 C16 H16A 109.6
C15 C16 H16A 109.6
C17 C16 H16B 109.6
C15 C16 H16B 109.6
H16A C16 H16B 108.1
C16 C17 C18 111.6(3)
C16 C17 H17A 109.3
C18 C17 H17A 109.3
C16 C17 H17B 109.3
C18 C17 H17B 109.3
H17A C17 H17B 108.0
C17 C18 C19 110.1(3)
C17 C18 H18A 109.6
C19 C18 H18A 109.6
C17 C18 H18B 109.6
C19 C18 H18B 109.6
H18A C18 H18B 108.2
C14 C19 C18 113.4(3)
C14 C19 H19A 108.9
C18 C19 H19A 108.9
C14 C19 H19B 108.9
C18 C19 H19B 108.9
H19A C19 H19B 107.7
C22 C20 C21 121.1(4)
C22 C20 C12 123.2(4)
C21 C20 C12 115.7(3)
O9 C21 O10 122.7(4)
O9 C21 C20 122.0(3)
O10 C21 C20 115.2(3)
C20 C22 H22A 120.0
C20 C22 H22B 120.0
H22A C22 H22B 120.0

loop_
_geom_bond_atom_site_label_1
_geom_bond_atom_site_label_2
_geom_bond_distance
O1 C3 1.438(4)
O1 O2 1.470(3)
O2 C1 1.445(4)
O3 C2 1.430(4)
O3 C3 1.432(4)
O4 C10 1.316(4)
O4 H4X 0.89(5)
O5 C10 1.231(4)
C1 C9 1.496(5)
C1 C2 1.510(5)
C1 H1X 1.0000
C2 H2A 0.9900
C2 H2B 0.9900
C3 C4 1.513(5)
C3 C8 1.518(5)
C4 C5 1.531(5)
C4 H4A 0.9900
C4 H4B 0.9900
C5 C6 1.530(5)
C5 H5A 0.9900
C5 H5B 0.9900
C6 C7 1.519(5)
C6 H6A 0.9900
C6 H6B 0.9900
C7 C8 1.530(5)
C7 H7A 0.9900
C7 H7B 0.9900
C8 H8A 0.9900
C8 H8B 0.9900
C9 C11 1.321(4)
C9 C10 1.481(5)
C11 H11A 0.9500
C11 H11B 0.9500
O6 C14 1.431(4)
O6 O7 1.469(3)
O7 C12 1.443(4)
O8 C13 1.425(4)
O8 C14 1.434(4)
O9 C21 1.230(4)
O10 C21 1.328(4)
O10 H10X 1.11(5)
C12 C13 1.508(5)
C12 C20 1.510(5)
C12 H12 1.0000
C13 H13A 0.9900
C13 H13B 0.9900
C14 C15 1.508(5)
C14 C19 1.511(5)
C15 C16 1.537(5)
C15 H15A 0.9900
C15 H15B 0.9900
C16 C17 1.512(4)
C16 H16A 0.9900
C16 H16B 0.9900
C17 C18 1.519(5)
C17 H17A 0.9900
C17 H17B 0.9900
C18 C19 1.531(5)
C18 H18A 0.9900
C18 H18B 0.9900
C19 H19A 0.9900
C19 H19B 0.9900
C20 C22 1.330(4)
C20 C21 1.473(5)
C22 H22A 0.9500
C22 H22B 0.9500

loop_
_geom_torsion_atom_site_label_1
_geom_torsion_atom_site_label_2
_geom_torsion_atom_site_label_3
_geom_torsion_atom_site_label_4
_geom_torsion
C3 O1 O2 C1 -70.1(3)
O1 O2 C1 C9 -173.8(3)
O1 O2 C1 C2 65.4(3)
C3 O3 C2 C1 51.5(4)
O2 C1 C2 O3 -58.2(4)
C9 C1 C2 O3 -176.6(3)
C2 O3 C3 O1 -53.9(3)
C2 O3 C3 C4 -166.1(3)
C2 O3 C3 C8 70.9(4)
O2 O1 C3 O3 63.3(3)
O2 O1 C3 C4 176.4(2)
O2 O1 C3 C8 -61.9(3)
O3 C3 C4 C5 -176.6(3)
O1 C3 C4 C5 68.2(4)
C8 C3 C4 C5 -53.3(4)
C3 C4 C5 C6 54.2(4)
C4 C5 C6 C7 -55.8(4)
C5 C6 C7 C8 56.4(4)
O3 C3 C8 C7 172.8(3)
O1 C3 C8 C7 -64.0(4)
C4 C3 C8 C7 53.3(4)
C6 C7 C8 C3 -54.7(4)
O2 C1 C9 C11 -36.8(5)
C2 C1 C9 C11 81.5(4)
O2 C1 C9 C10 143.8(3)
C2 C1 C9 C10 -97.9(4)
C11 C9 C10 O5 -178.2(3)
C1 C9 C10 O5 1.3(5)
C11 C9 C10 O4 2.0(5)
C1 C9 C10 O4 -178.6(3)
C14 O6 O7 C12 70.1(3)
O6 O7 C12 C13 -64.6(3)
O6 O7 C12 C20 174.9(2)
C14 O8 C13 C12 -52.2(4)
O7 C12 C13 O8 57.5(4)
C20 C12 C13 O8 175.7(3)
O7 O6 C14 O8 -64.6(3)
O7 O6 C14 C15 60.5(3)
O7 O6 C14 C19 -177.6(2)
C13 O8 C14 O6 55.8(3)
C13 O8 C14 C15 -68.9(4)
C13 O8 C14 C19 167.9(3)
O6 C14 C15 C16 64.9(4)
O8 C14 C15 C16 -172.3(3)
C19 C14 C15 C16 -52.5(4)
C14 C15 C16 C17 55.9(4)
C15 C16 C17 C18 -58.2(4)
C16 C17 C18 C19 56.2(4)
O6 C14 C19 C18 -70.3(4)
O8 C14 C19 C18 175.0(3)
C15 C14 C19 C18 51.5(4)
C17 C18 C19 C14 -52.6(4)
O7 C12 C20 C22 34.1(5)
C13 C12 C20 C22 -84.4(4)
O7 C12 C20 C21 -148.7(3)
C13 C12 C20 C21 92.8(4)
C22 C20 C21 O9 172.2(3)
C12 C20 C21 O9 -5.1(5)
C22 C20 C21 O10 -7.7(5)
C12 C20 C21 O10 175.0(3)
